data_4034599
loop_
_publ_author_name
'Sattar, Moh'
'Patidar, Krishna'
'Thorat, Raviraj Ananda'
'Kumar, Sangit'

_publ_section_title
;
 Copper-Mediated Selective Mono- and Sequential Organochalcogenation of
 C-H Bonds: Synthesis of Hybrid Unsymmetrical Aryl Ferrocene
 Chalcogenides.
;
_journal_issue 11
_journal_name_full 'The Journal of organic chemistry'
_journal_page_first 6669
_journal_page_last 6678
_journal_paper_doi 10.1021/acs.joc.9b00311
_journal_volume 84
_journal_year 2019
_chemical_formula_sum 'C37.5 H29 Cl Fe N2 O2 S Se'
_chemical_formula_weight 741.44
_space_group_crystal_system triclinic
_space_group_IT_number 2
_space_group_name_Hall '-P 1'
_space_group_name_H-M_alt 'P -1'
_atom_sites_solution_hydrogens geom
_audit_creation_method SHELXL-2016/6
_cell_angle_alpha 101.224(2)
_cell_angle_beta 94.472(2)
_cell_angle_gamma 94.362(2)
_cell_formula_units_Z 4
_cell_length_a 10.1429(5)
_cell_length_b 11.3255(6)
_cell_length_c 28.5157(15)
_cell_measurement_reflns_used 9074
_cell_measurement_temperature 140(2)
_cell_measurement_theta_max 25.18
_cell_measurement_theta_min 2.56
_cell_volume 3189.3(3)
_computing_cell_refinement 'Bruker SAINT'
_computing_data_collection 'Bruker APEX2'
_computing_data_reduction 'Bruker SAINT'
_computing_molecular_graphics 'Bruker SHELXTL'
_computing_publication_material 'Bruker SHELXTL'
_computing_structure_refinement 'SHELXL-2016/6 (Sheldrick, 2016)'
_computing_structure_solution 'SHELXT 2014/5 (Sheldrick, 2014)'
_diffrn_ambient_temperature 140(2)
_diffrn_measured_fraction_theta_full 0.999
_diffrn_measured_fraction_theta_max 0.999
_diffrn_measurement_device_type 'Bruker APEX-II CCD'
_diffrn_measurement_method '\f and \w scans'
_diffrn_radiation_type MoK\a
_diffrn_radiation_wavelength 0.71073
_diffrn_reflns_av_R_equivalents 0.1002
_diffrn_reflns_av_unetI/netI 0.0798
_diffrn_reflns_Laue_measured_fraction_full 0.999
_diffrn_reflns_Laue_measured_fraction_max 0.999
_diffrn_reflns_limit_h_max 12
_diffrn_reflns_limit_h_min -12
_diffrn_reflns_limit_k_max 13
_diffrn_reflns_limit_k_min -13
_diffrn_reflns_limit_l_max 34
_diffrn_reflns_limit_l_min -34
_diffrn_reflns_number 76487
_diffrn_reflns_point_group_measured_fraction_full 0.999
_diffrn_reflns_point_group_measured_fraction_max 0.999
_diffrn_reflns_theta_full 25.242
_diffrn_reflns_theta_max 25.798
_diffrn_reflns_theta_min 2.194
_exptl_absorpt_coefficient_mu 1.801
_exptl_absorpt_correction_T_max 0.7453
_exptl_absorpt_correction_T_min 0.6368
_exptl_absorpt_correction_type multi-scan
_exptl_absorpt_process_details 'SADABS 2014/5'
_exptl_crystal_colour red
_exptl_crystal_density_diffrn 1.544
_exptl_crystal_description rectangular
_exptl_crystal_F_000 1506
_exptl_crystal_size_max 0.7
_exptl_crystal_size_mid 0.4
_exptl_crystal_size_min 0.05
_refine_diff_density_max 1.058
_refine_diff_density_min -0.980
_refine_diff_density_rms 0.099
_refine_ls_extinction_method none
_refine_ls_goodness_of_fit_ref 1.031
_refine_ls_hydrogen_treatment constr
_refine_ls_matrix_type full
_refine_ls_number_parameters 816
_refine_ls_number_reflns 12253
_refine_ls_number_restraints 0
_refine_ls_restrained_S_all 1.031
_refine_ls_R_factor_all 0.0988
_refine_ls_R_factor_gt 0.0538
_refine_ls_shift/su_max 0.001
_refine_ls_shift/su_mean 0.000
_refine_ls_structure_factor_coef Fsqd
_refine_ls_weighting_details 'w=1/[\s^2^(Fo^2^)+(0.0258P)^2^+7.6616P] where P=(Fo^2^+2Fc^2^)/3'
_refine_ls_weighting_scheme calc
_refine_ls_wR_factor_gt 0.0893
_refine_ls_wR_factor_ref 0.1026
_reflns_Friedel_coverage 0.000
_reflns_number_gt 8419
_reflns_number_total 12253
_reflns_threshold_expression 'I > 2\s(I)'
_cod_data_source_file jo9b00311_si_004.cif
_cod_data_source_block shelx
_cod_depositor_comments
;

2020-05-14
Z value and formula fixed to values more according to usual
chemical conventions.                 miguel
;
_cod_original_formula_sum 'C75 H57 Cl2 Fe2 N4 O4 S2 Se2'
_cod_original_formula_weight 1482.88
_cod_original_formula_units_Z 2
_cod_database_code 4034599
_shelx_shelxl_version_number 2016/6
_shelx_space_group_comment
;
The symmetry employed for this shelxl refinement is uniquely defined
by the following loop, which should always be used as a source of
symmetry information in preference to the above space-group names.
They are only intended as comments.
;

loop_
_space_group_symop_operation_xyz
'x, y, z'
'-x, -y, -z'

loop_
_atom_site_label
_atom_site_type_symbol
_atom_site_fract_x
_atom_site_fract_y
_atom_site_fract_z
_atom_site_U_iso_or_equiv
_atom_site_adp_type
_atom_site_occupancy
_atom_site_site_symmetry_order
_atom_site_calc_flag
_atom_site_refinement_flags_posn
_atom_site_refinement_flags_adp
Se2 Se 0.13835(4) 0.43213(4) 0.30888(2) 0.02041(11) Uani 1 1 d . .
Se1 Se 0.16089(5) 0.86674(4) 0.09825(2) 0.03115(13) Uani 1 1 d . .
Fe1 Fe 0.41648(6) 0.59225(6) 0.38297(2) 0.01781(15) Uani 1 1 d . .
Fe2 Fe 0.10142(6) 0.57528(6) 0.13060(2) 0.01821(15) Uani 1 1 d . .
S1 S 0.38130(10) 0.69927(9) 0.49521(4) 0.0174(2) Uani 1 1 d . .
S2 S 0.34436(10) 0.40223(10) 0.12002(4) 0.0201(2) Uani 1 1 d . .
Cl1 Cl 0.9622(2) 0.14805(17) 0.17535(7) 0.0862(6) Uani 1 1 d . .
Cl2 Cl 0.7402(2) 0.12894(17) 0.23391(8) 0.0895(6) Uani 1 1 d . .
O2 O 0.0444(3) 0.6438(3) 0.36485(11) 0.0274(7) Uani 1 1 d . .
O3 O 0.3817(3) 0.8324(3) 0.16231(12) 0.0329(8) Uani 1 1 d . .
O1 O 0.4222(3) 0.8022(3) 0.59237(11) 0.0380(9) Uani 1 1 d . .
N2 N 0.1442(3) 0.7772(3) 0.42992(12) 0.0168(8) Uani 1 1 d . .
H2 H 0.210098 0.788554 0.452789 0.020 Uiso 1 1 calc R U
O4 O 0.5063(3) 0.2132(3) 0.11358(11) 0.0298(8) Uani 1 1 d . .
N3 N 0.4651(3) 0.6598(3) 0.17742(12) 0.0225(8) Uani 1 1 d . .
N1 N 0.2592(3) 1.0015(3) 0.45892(13) 0.0228(8) Uani 1 1 d . .
N4 N 0.6175(3) 0.5033(3) 0.20320(13) 0.0249(9) Uani 1 1 d . .
C43 C 0.2444(4) 0.4787(4) 0.36912(14) 0.0144(9) Uani 1 1 d . .
C44 C 0.2323(4) 0.5848(3) 0.40461(14) 0.0125(9) Uani 1 1 d . .
C45 C 0.1323(4) 0.6705(4) 0.39789(14) 0.0150(9) Uani 1 1 d . .
C40 C 0.3334(4) 0.5862(4) 0.44398(14) 0.0146(9) Uani 1 1 d . .
C1 C 0.2805(4) 0.6468(4) 0.11736(15) 0.0182(9) Uani 1 1 d . .
C2 C 0.1769(4) 0.6978(4) 0.09238(15) 0.0189(10) Uani 1 1 d . .
C3 C 0.0972(4) 0.6019(4) 0.06129(14) 0.0197(10) Uani 1 1 d . .
H3 H 0.020717 0.610367 0.041186 0.024 Uiso 1 1 calc R U
C5 C 0.2615(4) 0.5164(4) 0.09935(15) 0.0174(9) Uani 1 1 d . .
C63 C 0.2002(4) 0.1784(4) 0.28826(14) 0.0195(10) Uani 1 1 d . .
C46 C 0.0614(4) 0.8718(4) 0.43013(14) 0.0149(9) Uani 1 1 d . .
C41 C 0.4034(4) 0.4822(4) 0.43128(15) 0.0193(10) Uani 1 1 d . .
H41 H 0.474562 0.459954 0.450436 0.023 Uiso 1 1 calc R U
C4 C 0.1494(4) 0.4916(4) 0.06490(15) 0.0208(10) Uani 1 1 d . .
H4 H 0.115094 0.413936 0.047220 0.025 Uiso 1 1 calc R U
C55 C 0.2312(4) 0.2973(4) 0.28014(15) 0.0193(10) Uani 1 1 d . .
C37 C 0.0708(5) 0.4763(5) 0.18234(17) 0.0310(12) Uani 1 1 d . .
H37 H 0.120466 0.412501 0.188774 0.037 Uiso 1 1 calc R U
C54 C 0.1253(4) 0.9905(4) 0.44729(14) 0.0174(9) Uani 1 1 d . .
C16 C 0.3802(4) 0.7217(4) 0.15451(15) 0.0215(10) Uani 1 1 d . .
C56 C 0.3179(4) 0.3170(4) 0.24750(15) 0.0225(10) Uani 1 1 d . .
H56 H 0.338911 0.397105 0.243160 0.027 Uiso 1 1 calc R U
C42 C 0.3497(4) 0.4175(4) 0.38560(15) 0.0194(10) Uani 1 1 d . .
H42 H 0.379254 0.344963 0.368710 0.023 Uiso 1 1 calc R U
C64 C 0.2591(4) 0.0817(4) 0.26014(15) 0.0225(10) Uani 1 1 d . .
C65 C 0.2887(4) 0.6504(4) 0.53926(15) 0.0202(10) Uani 1 1 d . .
C50 C 0.0487(4) 1.0903(4) 0.45129(15) 0.0200(10) Uani 1 1 d . .
C26 C 0.4884(4) 0.3961(4) 0.08807(14) 0.0189(10) Uani 1 1 d . .
C47 C -0.0719(4) 0.8560(4) 0.41610(14) 0.0177(9) Uani 1 1 d . .
H47 H -0.113981 0.777064 0.403627 0.021 Uiso 1 1 calc R U
C25 C 0.6509(4) 0.6194(4) 0.22614(15) 0.0220(10) Uani 1 1 d . .
C66 C 0.1876(4) 0.5567(4) 0.52923(16) 0.0257(11) Uani 1 1 d . .
H66 H 0.165486 0.513886 0.497126 0.031 Uiso 1 1 calc R U
C48 C -0.1467(4) 0.9560(4) 0.42009(15) 0.0219(10) Uani 1 1 d . .
H48 H -0.239292 0.943905 0.410318 0.026 Uiso 1 1 calc R U
C34 C -0.0872(4) 0.5807(5) 0.15112(17) 0.0297(12) Uani 1 1 d . .
H34 H -0.162666 0.598977 0.132873 0.036 Uiso 1 1 calc R U
C36 C 0.0988(5) 0.6000(5) 0.20335(16) 0.0307(12) Uani 1 1 d . .
H36 H 0.170845 0.633917 0.226560 0.037 Uiso 1 1 calc R U
C49 C -0.0890(4) 1.0703(4) 0.43773(15) 0.0247(11) Uani 1 1 d . .
H49 H -0.141731 1.136684 0.440902 0.030 Uiso 1 1 calc R U
C17 C 0.5696(4) 0.7083(4) 0.21325(15) 0.0223(10) Uani 1 1 d . .
C62 C 0.1139(4) 0.1505(4) 0.32202(15) 0.0244(11) Uani 1 1 d . .
H62 H 0.074418 0.213618 0.341445 0.029 Uiso 1 1 calc R U
C21 C 0.7593(4) 0.6550(4) 0.26165(15) 0.0249(11) Uani 1 1 d . .
C31 C 0.5588(4) 0.2952(4) 0.08898(15) 0.0241(10) Uani 1 1 d . .
C22 C 0.8353(4) 0.5634(5) 0.27250(16) 0.0298(12) Uani 1 1 d . .
H22 H 0.909547 0.582781 0.295975 0.036 Uiso 1 1 calc R U
C77 C 0.4439(5) 0.7462(5) 0.3561(2) 0.0408(14) Uani 1 1 d . .
H77 H 0.381899 0.804703 0.355193 0.049 Uiso 1 1 calc R U
C59 C 0.2285(5) -0.0383(4) 0.26653(17) 0.0317(12) Uani 1 1 d . .
H59 H 0.267537 -0.103000 0.247882 0.038 Uiso 1 1 calc R U
C35 C 0.0012(5) 0.6652(5) 0.18396(17) 0.0332(12) Uani 1 1 d . .
H35 H -0.003535 0.750091 0.191694 0.040 Uiso 1 1 calc R U
C57 C 0.3768(4) 0.2215(4) 0.22024(16) 0.0285(11) Uani 1 1 d . .
H57 H 0.437042 0.236871 0.197778 0.034 Uiso 1 1 calc R U
C23 C 0.8024(4) 0.4473(5) 0.24939(16) 0.0315(12) Uani 1 1 d . .
H23 H 0.852742 0.384587 0.256579 0.038 Uiso 1 1 calc R U
C27 C 0.5344(4) 0.4833(4) 0.06434(15) 0.0248(10) Uani 1 1 d . .
H27 H 0.486880 0.552262 0.063847 0.030 Uiso 1 1 calc R U
C33 C -0.0447(4) 0.4643(4) 0.14994(17) 0.0300(12) Uani 1 1 d . .
H33 H -0.086389 0.390916 0.130758 0.036 Uiso 1 1 calc R U
C51 C 0.1175(5) 1.2062(4) 0.46788(17) 0.0319(12) Uani 1 1 d . .
H51 H 0.070358 1.276264 0.471606 0.038 Uiso 1 1 calc R U
C24 C 0.6929(4) 0.4210(4) 0.21473(16) 0.0287(11) Uani 1 1 d . .
H24 H 0.671519 0.339388 0.198564 0.034 Uiso 1 1 calc R U
C29 C 0.7179(5) 0.3713(4) 0.04173(16) 0.0312(12) Uani 1 1 d . .
H29 H 0.796381 0.362854 0.025711 0.037 Uiso 1 1 calc R U
C61 C 0.0867(5) 0.0343(4) 0.32699(16) 0.0304(12) Uani 1 1 d . .
H61 H 0.028093 0.017724 0.349799 0.036 Uiso 1 1 calc R U
C53 C 0.3176(5) 1.1116(4) 0.47355(17) 0.0318(12) Uani 1 1 d . .
H53 H 0.411048 1.120543 0.481358 0.038 Uiso 1 1 calc R U
C67 C 0.1188(5) 0.5254(5) 0.56587(18) 0.0384(13) Uani 1 1 d . .
H67 H 0.050182 0.460847 0.558876 0.046 Uiso 1 1 calc R U
C6 C 0.0211(5) 0.8505(4) 0.04560(18) 0.0367(9) Uani 1 1 d . .
C58 C 0.3465(5) 0.1073(4) 0.22638(16) 0.0301(12) Uani 1 1 d . .
H58 H 0.385013 0.042651 0.207471 0.036 Uiso 1 1 calc R U
C70 C 0.3209(5) 0.7127(4) 0.58681(16) 0.0280(11) Uani 1 1 d . .
C18 C 0.5971(5) 0.8266(4) 0.23598(17) 0.0313(12) Uani 1 1 d . .
H18 H 0.544195 0.886416 0.227544 0.038 Uiso 1 1 calc R U
C7 C 0.0567(6) 0.8570(4) 0.00088(18) 0.0367(9) Uani 1 1 d . .
H7 H 0.148460 0.865626 -0.003683 0.044 Uiso 1 1 calc R U
C13 C -0.1598(5) 0.8289(4) 0.09866(18) 0.0332(12) Uani 1 1 d . .
H13 H -0.097980 0.831854 0.125745 0.040 Uiso 1 1 calc R U
C28 C 0.6493(4) 0.4720(4) 0.04111(16) 0.0304(11) Uani 1 1 d . .
H28 H 0.680623 0.532873 0.024919 0.036 Uiso 1 1 calc R U
C60 C 0.1434(5) -0.0618(4) 0.29919(18) 0.0359(12) Uani 1 1 d . .
H60 H 0.122765 -0.142403 0.303043 0.043 Uiso 1 1 calc R U
C14 C -0.1141(5) 0.8372(4) 0.05357(18) 0.0351(12) Uani 1 1 d . .
C52 C 0.2510(5) 1.2166(4) 0.47842(17) 0.0349(12) Uani 1 1 d . .
H52 H 0.298692 1.293943 0.488955 0.042 Uiso 1 1 calc R U
C20 C 0.7839(5) 0.7772(5) 0.28442(17) 0.0316(12) Uani 1 1 d . .
H20 H 0.856272 0.801948 0.308446 0.038 Uiso 1 1 calc R U
C81 C 0.5433(6) 0.7452(5) 0.39402(18) 0.0456(16) Uani 1 1 d . .
H81 H 0.560246 0.803508 0.423161 0.055 Uiso 1 1 calc R U
C80 C 0.4548(5) 0.6449(5) 0.32056(18) 0.0383(13) Uani 1 1 d . .
H80 H 0.401223 0.622582 0.290826 0.046 Uiso 1 1 calc R U
C30 C 0.6730(5) 0.2827(4) 0.06555(16) 0.0302(12) Uani 1 1 d . .
H30 H 0.720350 0.213583 0.065805 0.036 Uiso 1 1 calc R U
C69 C 0.2507(5) 0.6812(5) 0.62314(17) 0.0435(15) Uani 1 1 d . .
H69 H 0.271734 0.723556 0.655367 0.052 Uiso 1 1 calc R U
C79 C 0.5566(5) 0.5818(5) 0.3356(2) 0.0464(15) Uani 1 1 d . .
H79 H 0.584050 0.509103 0.318026 0.056 Uiso 1 1 calc R U
C15 C -0.2108(6) 0.8332(4) 0.01390(19) 0.0383(14) Uani 1 1 d . .
C78 C 0.6115(5) 0.6432(6) 0.3807(2) 0.0504(17) Uani 1 1 d . .
H78 H 0.683143 0.619779 0.399287 0.060 Uiso 1 1 calc R U
C8 C -0.0366(8) 0.8513(5) -0.0384(2) 0.0576(18) Uani 1 1 d . .
H8 H -0.008376 0.855055 -0.069146 0.069 Uiso 1 1 calc R U
C32 C 0.5553(6) 0.0965(4) 0.1069(2) 0.0486(16) Uani 1 1 d . .
H32A H 0.549303 0.061025 0.072502 0.073 Uiso 1 1 calc R U
H32B H 0.501938 0.044051 0.123209 0.073 Uiso 1 1 calc R U
H32C H 0.648154 0.104541 0.120372 0.073 Uiso 1 1 calc R U
C68 C 0.1499(5) 0.5879(6) 0.61231(19) 0.0467(16) Uani 1 1 d . .
H68 H 0.101776 0.566867 0.637229 0.056 Uiso 1 1 calc R U
C19 C 0.7051(5) 0.8598(5) 0.27232(17) 0.0359(13) Uani 1 1 d . .
H19 H 0.722336 0.941856 0.288460 0.043 Uiso 1 1 calc R U
C9 C -0.1730(8) 0.8401(5) -0.0320(2) 0.0594(19) Uani 1 1 d . .
H9 H -0.238056 0.837128 -0.058174 0.071 Uiso 1 1 calc R U
C11 C -0.3882(6) 0.8104(5) 0.0653(3) 0.0579(18) Uani 1 1 d . .
H11 H -0.480001 0.800418 0.069634 0.070 Uiso 1 1 calc R U
C12 C -0.2923(5) 0.8166(5) 0.1030(2) 0.0466(15) Uani 1 1 d . .
H12 H -0.320511 0.812085 0.133689 0.056 Uiso 1 1 calc R U
C10 C -0.3475(6) 0.8191(5) 0.0219(2) 0.0541(17) Uani 1 1 d . .
H10 H -0.412674 0.815586 -0.004217 0.065 Uiso 1 1 calc R U
C71 C 0.4595(6) 0.8738(5) 0.63926(19) 0.0622(19) Uani 1 1 d . .
H71A H 0.385702 0.919888 0.650043 0.093 Uiso 1 1 calc R U
H71B H 0.537378 0.929782 0.638267 0.093 Uiso 1 1 calc R U
H71C H 0.481112 0.820918 0.661618 0.093 Uiso 1 1 calc R U
C38 C 0.8813(7) 0.0633(6) 0.2116(2) 0.0631(18) Uani 1 1 d . .
H38A H 0.944250 0.055969 0.239015 0.076 Uiso 1 1 calc R U
H38B H 0.853664 -0.019076 0.192786 0.076 Uiso 1 1 calc R U

loop_
_atom_site_aniso_label
_atom_site_aniso_U_11
_atom_site_aniso_U_22
_atom_site_aniso_U_33
_atom_site_aniso_U_23
_atom_site_aniso_U_13
_atom_site_aniso_U_12
Se2 0.0187(2) 0.0230(3) 0.0169(2) -0.00276(19) -0.00205(18) 0.00637(19)
Se1 0.0294(3) 0.0170(3) 0.0459(3) 0.0047(2) -0.0027(2) 0.0052(2)
Fe1 0.0115(3) 0.0256(4) 0.0175(3) 0.0071(3) 0.0031(3) 0.0009(3)
Fe2 0.0155(3) 0.0217(4) 0.0181(3) 0.0060(3) 0.0004(3) 0.0019(3)
S1 0.0159(6) 0.0178(6) 0.0168(6) 0.0025(5) -0.0046(4) -0.0005(4)
S2 0.0200(6) 0.0185(6) 0.0225(6) 0.0056(5) 0.0003(5) 0.0047(5)
Cl1 0.1116(16) 0.0718(13) 0.0735(13) 0.0203(10) -0.0015(11) -0.0066(11)
Cl2 0.1224(17) 0.0590(12) 0.0990(15) 0.0350(11) 0.0206(13) 0.0243(11)
O2 0.0243(17) 0.0280(19) 0.0240(17) -0.0066(14) -0.0129(15) 0.0116(14)
O3 0.0331(19) 0.0196(19) 0.041(2) -0.0016(16) -0.0061(16) 0.0021(15)
O1 0.051(2) 0.033(2) 0.0209(18) -0.0121(15) -0.0094(16) 0.0057(18)
N2 0.0144(18) 0.0132(19) 0.0203(19) 0.0015(16) -0.0094(15) 0.0022(15)
O4 0.042(2) 0.0217(18) 0.0311(19) 0.0106(15) 0.0097(16) 0.0171(15)
N3 0.018(2) 0.026(2) 0.021(2) 0.0001(17) -0.0051(16) 0.0012(16)
N1 0.017(2) 0.021(2) 0.026(2) 0.0005(17) -0.0041(16) -0.0026(16)
N4 0.017(2) 0.032(2) 0.024(2) 0.0040(18) -0.0016(17) -0.0018(17)
C43 0.013(2) 0.020(2) 0.012(2) 0.0073(18) 0.0000(17) 0.0026(17)
C44 0.014(2) 0.009(2) 0.015(2) 0.0051(17) 0.0028(17) -0.0008(17)
C45 0.015(2) 0.014(2) 0.017(2) 0.0046(18) 0.0046(19) -0.0002(17)
C40 0.015(2) 0.017(2) 0.012(2) 0.0035(18) 0.0015(17) 0.0021(18)
C1 0.017(2) 0.018(2) 0.019(2) 0.0033(19) 0.0036(19) 0.0020(18)
C2 0.023(2) 0.014(2) 0.022(2) 0.0051(19) 0.009(2) 0.0038(19)
C3 0.022(2) 0.023(3) 0.014(2) 0.0054(19) -0.0011(19) 0.002(2)
C5 0.016(2) 0.017(2) 0.020(2) 0.0048(19) 0.0019(19) 0.0018(18)
C63 0.018(2) 0.025(3) 0.015(2) 0.0039(19) 0.0016(18) -0.0005(19)
C46 0.016(2) 0.013(2) 0.016(2) 0.0043(18) 0.0016(18) 0.0037(17)
C41 0.017(2) 0.023(2) 0.021(2) 0.011(2) 0.0020(19) 0.0027(19)
C4 0.027(3) 0.017(2) 0.017(2) 0.0020(19) 0.000(2) 0.0049(19)
C55 0.017(2) 0.021(2) 0.018(2) -0.0028(19) 0.0019(19) 0.0015(18)
C37 0.031(3) 0.038(3) 0.031(3) 0.022(2) 0.004(2) 0.003(2)
C54 0.021(2) 0.017(2) 0.015(2) 0.0038(18) 0.0052(19) 0.0031(19)
C16 0.018(2) 0.022(3) 0.024(2) 0.000(2) 0.006(2) 0.001(2)
C56 0.022(2) 0.021(3) 0.024(2) 0.005(2) 0.003(2) 0.0017(19)
C42 0.021(2) 0.018(2) 0.020(2) 0.0024(19) 0.0052(19) 0.0071(19)
C64 0.025(2) 0.021(3) 0.021(2) 0.001(2) 0.001(2) 0.0026(19)
C65 0.019(2) 0.028(3) 0.016(2) 0.006(2) 0.0032(19) 0.013(2)
C50 0.026(3) 0.018(2) 0.017(2) 0.0051(19) 0.0061(19) 0.0048(19)
C26 0.021(2) 0.020(2) 0.014(2) -0.0001(19) -0.0010(19) 0.0036(19)
C47 0.015(2) 0.017(2) 0.021(2) 0.0047(19) 0.0008(18) -0.0005(18)
C25 0.016(2) 0.033(3) 0.015(2) 0.002(2) 0.0020(19) -0.003(2)
C66 0.020(2) 0.035(3) 0.024(3) 0.010(2) 0.000(2) 0.005(2)
C48 0.013(2) 0.028(3) 0.025(2) 0.004(2) -0.0010(19) 0.0049(19)
C34 0.016(2) 0.049(3) 0.029(3) 0.018(2) 0.004(2) 0.003(2)
C36 0.024(3) 0.051(4) 0.019(3) 0.013(2) 0.002(2) 0.001(2)
C49 0.029(3) 0.022(3) 0.025(3) 0.003(2) 0.008(2) 0.014(2)
C17 0.018(2) 0.030(3) 0.016(2) 0.000(2) 0.0025(19) -0.003(2)
C62 0.029(3) 0.024(3) 0.018(2) -0.003(2) 0.006(2) 0.003(2)
C21 0.017(2) 0.041(3) 0.015(2) 0.004(2) 0.0055(19) -0.003(2)
C31 0.032(3) 0.024(3) 0.016(2) 0.003(2) 0.001(2) 0.007(2)
C22 0.019(3) 0.054(4) 0.017(2) 0.010(2) 0.001(2) 0.002(2)
C77 0.034(3) 0.036(3) 0.062(4) 0.029(3) 0.020(3) -0.001(2)
C59 0.039(3) 0.022(3) 0.031(3) 0.000(2) 0.002(2) 0.004(2)
C35 0.036(3) 0.039(3) 0.031(3) 0.013(2) 0.019(2) 0.017(2)
C57 0.030(3) 0.028(3) 0.028(3) 0.003(2) 0.016(2) 0.003(2)
C23 0.022(3) 0.047(3) 0.026(3) 0.010(2) -0.002(2) 0.008(2)
C27 0.025(3) 0.025(3) 0.025(3) 0.004(2) 0.000(2) 0.010(2)
C33 0.022(3) 0.035(3) 0.034(3) 0.015(2) 0.002(2) -0.007(2)
C51 0.048(3) 0.013(2) 0.034(3) 0.003(2) 0.005(2) 0.003(2)
C24 0.023(3) 0.032(3) 0.031(3) 0.006(2) 0.000(2) 0.003(2)
C29 0.026(3) 0.046(3) 0.024(3) 0.007(2) 0.011(2) 0.012(2)
C61 0.037(3) 0.032(3) 0.022(3) 0.005(2) 0.008(2) -0.005(2)
C53 0.023(3) 0.030(3) 0.038(3) 0.000(2) -0.001(2) -0.008(2)
C67 0.027(3) 0.063(4) 0.032(3) 0.023(3) 0.013(2) 0.005(3)
C6 0.061(3) 0.0149(18) 0.037(2) 0.0053(16) 0.0134(19) 0.0146(17)
C58 0.033(3) 0.026(3) 0.029(3) -0.003(2) 0.012(2) 0.005(2)
C70 0.031(3) 0.032(3) 0.022(3) 0.001(2) 0.001(2) 0.019(2)
C18 0.027(3) 0.032(3) 0.030(3) -0.001(2) 0.000(2) -0.002(2)
C7 0.061(3) 0.0149(18) 0.037(2) 0.0053(16) 0.0134(19) 0.0146(17)
C13 0.036(3) 0.027(3) 0.038(3) 0.009(2) 0.004(2) 0.011(2)
C28 0.030(3) 0.036(3) 0.027(3) 0.010(2) 0.006(2) 0.007(2)
C60 0.043(3) 0.024(3) 0.040(3) 0.008(2) 0.002(3) -0.006(2)
C14 0.043(3) 0.017(3) 0.042(3) -0.001(2) -0.003(3) 0.009(2)
C52 0.041(3) 0.019(3) 0.039(3) -0.001(2) -0.002(3) -0.009(2)
C20 0.022(3) 0.043(3) 0.025(3) -0.001(2) 0.002(2) -0.007(2)
C81 0.052(4) 0.047(4) 0.028(3) -0.001(3) 0.008(3) -0.039(3)
C80 0.038(3) 0.054(4) 0.024(3) 0.015(3) 0.004(2) -0.014(3)
C30 0.033(3) 0.033(3) 0.027(3) 0.005(2) 0.004(2) 0.018(2)
C69 0.048(4) 0.071(4) 0.014(3) 0.002(3) 0.006(2) 0.033(3)
C79 0.042(3) 0.058(4) 0.047(4) 0.017(3) 0.035(3) 0.011(3)
C15 0.057(4) 0.008(2) 0.045(3) 0.001(2) -0.022(3) 0.009(2)
C78 0.014(3) 0.085(5) 0.061(4) 0.040(4) 0.005(3) -0.005(3)
C8 0.124(6) 0.017(3) 0.029(3) -0.001(2) 0.001(4) 0.014(3)
C32 0.078(4) 0.029(3) 0.050(4) 0.018(3) 0.022(3) 0.029(3)
C68 0.035(3) 0.086(5) 0.030(3) 0.026(3) 0.020(3) 0.024(3)
C19 0.040(3) 0.032(3) 0.028(3) -0.008(2) 0.003(2) -0.011(3)
C9 0.108(6) 0.015(3) 0.048(4) -0.004(3) -0.019(4) 0.016(3)
C11 0.046(4) 0.026(3) 0.097(6) 0.004(3) -0.002(4) 0.005(3)
C12 0.039(3) 0.031(3) 0.070(4) 0.008(3) 0.003(3) 0.013(3)
C10 0.054(4) 0.025(3) 0.073(5) -0.004(3) -0.028(4) 0.008(3)
C71 0.088(5) 0.049(4) 0.034(3) -0.025(3) -0.020(3) 0.021(3)
C38 0.089(5) 0.054(4) 0.039(4) 0.002(3) -0.006(3) -0.009(4)

loop_
_atom_type_symbol
_atom_type_description
_atom_type_scat_dispersion_real
_atom_type_scat_dispersion_imag
_atom_type_scat_source
C C 0.0033 0.0016 'International Tables Vol C Tables 4.2.6.8 and 6.1.1.4'
H H 0.0000 0.0000 'International Tables Vol C Tables 4.2.6.8 and 6.1.1.4'
Cl Cl 0.1484 0.1585 'International Tables Vol C Tables 4.2.6.8 and 6.1.1.4'
Fe Fe 0.3463 0.8444 'International Tables Vol C Tables 4.2.6.8 and 6.1.1.4'
N N 0.0061 0.0033 'International Tables Vol C Tables 4.2.6.8 and 6.1.1.4'
O O 0.0106 0.0060 'International Tables Vol C Tables 4.2.6.8 and 6.1.1.4'
S S 0.1246 0.1234 'International Tables Vol C Tables 4.2.6.8 and 6.1.1.4'
Se Se -0.0929 2.2259 'International Tables Vol C Tables 4.2.6.8 and 6.1.1.4'

loop_
_geom_angle_atom_site_label_1
_geom_angle_atom_site_label_2
_geom_angle_atom_site_label_3
_geom_angle
C43 Se2 C55 98.97(17)
C2 Se1 C6 96.10(19)
C40 Fe1 C44 42.56(15)
C40 Fe1 C78 123.5(2)
C44 Fe1 C78 161.2(2)
C40 Fe1 C79 159.2(2)
C44 Fe1 C79 156.9(2)
C78 Fe1 C79 40.0(2)
C40 Fe1 C81 108.22(19)
C44 Fe1 C81 124.5(2)
C78 Fe1 C81 40.2(2)
C79 Fe1 C81 67.4(2)
C40 Fe1 C41 41.25(16)
C44 Fe1 C41 69.94(16)
C78 Fe1 C41 107.8(2)
C79 Fe1 C41 122.7(2)
C81 Fe1 C41 123.4(2)
C40 Fe1 C80 159.3(2)
C44 Fe1 C80 121.86(19)
C78 Fe1 C80 67.2(2)
C79 Fe1 C80 39.8(2)
C81 Fe1 C80 67.4(2)
C41 Fe1 C80 158.3(2)
C40 Fe1 C77 123.54(19)
C44 Fe1 C77 107.48(18)
C78 Fe1 C77 67.9(2)
C79 Fe1 C77 67.4(2)
C81 Fe1 C77 40.8(2)
C41 Fe1 C77 160.1(2)
C80 Fe1 C77 39.9(2)
C40 Fe1 C43 69.75(16)
C44 Fe1 C43 41.24(15)
C78 Fe1 C43 156.6(2)
C79 Fe1 C43 121.2(2)
C81 Fe1 C43 161.0(2)
C41 Fe1 C43 68.28(16)
C80 Fe1 C43 107.46(18)
C77 Fe1 C43 123.55(19)
C40 Fe1 C42 69.03(16)
C44 Fe1 C42 69.15(15)
C78 Fe1 C42 121.9(2)
C79 Fe1 C42 107.0(2)
C81 Fe1 C42 158.1(2)
C41 Fe1 C42 40.26(16)
C80 Fe1 C42 122.84(19)
C77 Fe1 C42 158.8(2)
C43 Fe1 C42 40.28(15)
C5 Fe2 C1 42.41(16)
C5 Fe2 C36 120.17(18)
C1 Fe2 C36 107.51(18)
C5 Fe2 C4 40.95(16)
C1 Fe2 C4 69.76(17)
C36 Fe2 C4 154.96(18)
C5 Fe2 C35 156.00(19)
C1 Fe2 C35 120.24(19)
C36 Fe2 C35 40.67(18)
C4 Fe2 C35 162.28(18)
C5 Fe2 C34 161.37(19)
C1 Fe2 C34 155.32(19)
C36 Fe2 C34 67.83(18)
C4 Fe2 C34 125.02(19)
C35 Fe2 C34 40.32(19)
C5 Fe2 C37 106.38(18)
C1 Fe2 C37 125.18(18)
C36 Fe2 C37 40.34(19)
C4 Fe2 C37 119.72(19)
C35 Fe2 C37 68.26(19)
C34 Fe2 C37 67.97(19)
C5 Fe2 C33 123.98(18)
C1 Fe2 C33 162.49(18)
C36 Fe2 C33 67.81(19)
C4 Fe2 C33 106.93(19)
C35 Fe2 C33 68.0(2)
C34 Fe2 C33 40.37(18)
C37 Fe2 C33 40.44(18)
C5 Fe2 C3 68.78(16)
C1 Fe2 C3 69.07(17)
C36 Fe2 C3 163.70(19)
C4 Fe2 C3 40.33(16)
C35 Fe2 C3 126.18(18)
C34 Fe2 C3 108.23(18)
C37 Fe2 C3 154.55(19)
C33 Fe2 C3 120.21(18)
C5 Fe2 C2 69.56(16)
C1 Fe2 C2 41.31(16)
C36 Fe2 C2 127.00(19)
C4 Fe2 C2 68.22(16)
C35 Fe2 C2 108.65(18)
C34 Fe2 C2 120.80(18)
C37 Fe2 C2 163.68(19)
C33 Fe2 C2 154.83(18)
C3 Fe2 C2 40.16(16)
C40 S1 C65 102.7(2)
C5 S2 C26 102.90(19)
C70 O1 C71 118.5(4)
C45 N2 C46 126.3(3)
C45 N2 H2 116.8
C46 N2 H2 116.8
C31 O4 C32 118.1(3)
C16 N3 C17 127.4(4)
C53 N1 C54 117.0(4)
C24 N4 C25 117.2(4)
C42 C43 C44 108.6(3)
C42 C43 Se2 126.4(3)
C44 C43 Se2 125.0(3)
C42 C43 Fe1 70.2(2)
C44 C43 Fe1 68.0(2)
Se2 C43 Fe1 126.27(19)
C43 C44 C40 106.7(3)
C43 C44 C45 122.2(4)
C40 C44 C45 131.1(4)
C43 C44 Fe1 70.8(2)
C40 C44 Fe1 68.3(2)
C45 C44 Fe1 125.3(3)
O2 C45 N2 122.9(4)
O2 C45 C44 120.3(4)
N2 C45 C44 116.8(4)
C41 C40 C44 107.4(3)
C41 C40 S1 123.0(3)
C44 C40 S1 129.2(3)
C41 C40 Fe1 70.6(2)
C44 C40 Fe1 69.1(2)
S1 C40 Fe1 119.8(2)
C2 C1 C5 106.4(3)
C2 C1 C16 122.8(4)
C5 C1 C16 130.8(4)
C2 C1 Fe2 70.8(2)
C5 C1 Fe2 68.2(2)
C16 C1 Fe2 124.8(3)
C3 C2 C1 108.1(4)
C3 C2 Se1 127.0(3)
C1 C2 Se1 124.7(3)
C3 C2 Fe2 69.6(2)
C1 C2 Fe2 67.9(2)
Se1 C2 Fe2 131.1(2)
C4 C3 C2 109.1(4)
C4 C3 Fe2 69.3(2)
C2 C3 Fe2 70.2(2)
C4 C3 H3 125.5
C2 C3 H3 125.5
Fe2 C3 H3 126.6
C4 C5 C1 107.9(4)
C4 C5 S2 123.1(3)
C1 C5 S2 128.5(3)
C4 C5 Fe2 70.8(2)
C1 C5 Fe2 69.4(2)
S2 C5 Fe2 119.4(2)
C62 C63 C64 118.1(4)
C62 C63 C55 124.1(4)
C64 C63 C55 117.7(4)
C47 C46 N2 124.8(4)
C47 C46 C54 119.9(4)
N2 C46 C54 115.4(3)
C42 C41 C40 108.8(4)
C42 C41 Fe1 70.8(2)
C40 C41 Fe1 68.1(2)
C42 C41 H41 125.6
C40 C41 H41 125.6
Fe1 C41 H41 127.0
C3 C4 C5 108.5(4)
C3 C4 Fe2 70.3(2)
C5 C4 Fe2 68.3(2)
C3 C4 H4 125.8
C5 C4 H4 125.8
Fe2 C4 H4 127.2
C56 C55 C63 120.5(4)
C56 C55 Se2 117.5(3)
C63 C55 Se2 121.7(3)
C36 C37 C33 107.7(4)
C36 C37 Fe2 69.6(3)
C33 C37 Fe2 69.8(3)
C36 C37 H37 126.2
C33 C37 H37 126.2
Fe2 C37 H37 126.0
N1 C54 C50 123.1(4)
N1 C54 C46 117.6(4)
C50 C54 C46 119.3(4)
O3 C16 N3 124.6(4)
O3 C16 C1 119.6(4)
N3 C16 C1 115.8(4)
C55 C56 C57 121.5(4)
C55 C56 H56 119.2
C57 C56 H56 119.2
C41 C42 C43 108.6(4)
C41 C42 Fe1 68.9(2)
C43 C42 Fe1 69.5(2)
C41 C42 H42 125.7
C43 C42 H42 125.7
Fe1 C42 H42 127.4
C58 C64 C59 121.5(4)
C58 C64 C63 119.2(4)
C59 C64 C63 119.3(4)
C66 C65 C70 119.3(4)
C66 C65 S1 124.1(3)
C70 C65 S1 116.6(4)
C49 C50 C54 119.2(4)
C49 C50 C51 123.9(4)
C54 C50 C51 116.9(4)
C27 C26 C31 119.5(4)
C27 C26 S2 124.8(3)
C31 C26 S2 115.7(3)
C46 C47 C48 120.2(4)
C46 C47 H47 119.9
C48 C47 H47 119.9
N4 C25 C21 123.3(4)
N4 C25 C17 116.9(4)
C21 C25 C17 119.8(4)
C67 C66 C65 120.3(4)
C67 C66 H66 119.8
C65 C66 H66 119.8
C49 C48 C47 121.1(4)
C49 C48 H48 119.4
C47 C48 H48 119.4
C35 C34 C33 108.4(4)
C35 C34 Fe2 69.8(2)
C33 C34 Fe2 69.9(3)
C35 C34 H34 125.8
C33 C34 H34 125.8
Fe2 C34 H34 126.1
C37 C36 C35 108.5(4)
C37 C36 Fe2 70.1(3)
C35 C36 Fe2 69.8(3)
C37 C36 H36 125.8
C35 C36 H36 125.8
Fe2 C36 H36 126.0
C48 C49 C50 120.3(4)
C48 C49 H49 119.9
C50 C49 H49 119.9
C18 C17 N3 126.9(4)
C18 C17 C25 119.5(4)
N3 C17 C25 113.6(4)
C61 C62 C63 120.8(4)
C61 C62 H62 119.6
C63 C62 H62 119.6
C20 C21 C22 123.9(4)
C20 C21 C25 119.2(4)
C22 C21 C25 116.9(4)
O4 C31 C30 124.4(4)
O4 C31 C26 115.6(4)
C30 C31 C26 120.0(4)
C23 C22 C21 119.8(4)
C23 C22 H22 120.1
C21 C22 H22 120.1
C80 C77 C81 106.8(5)
C80 C77 Fe1 69.8(3)
C81 C77 Fe1 69.2(3)
C80 C77 H77 126.6
C81 C77 H77 126.6
Fe1 C77 H77 125.9
C60 C59 C64 120.8(4)
C60 C59 H59 119.6
C64 C59 H59 119.6
C34 C35 C36 107.4(4)
C34 C35 Fe2 69.9(3)
C36 C35 Fe2 69.5(3)
C34 C35 H35 126.3
C36 C35 H35 126.3
Fe2 C35 H35 125.8
C58 C57 C56 119.2(4)
C58 C57 H57 120.4
C56 C57 H57 120.4
C22 C23 C24 119.0(5)
C22 C23 H23 120.5
C24 C23 H23 120.5
C26 C27 C28 120.8(4)
C26 C27 H27 119.6
C28 C27 H27 119.6
C34 C33 C37 108.0(4)
C34 C33 Fe2 69.7(2)
C37 C33 Fe2 69.8(3)
C34 C33 H33 126.0
C37 C33 H33 126.0
Fe2 C33 H33 126.1
C52 C51 C50 119.6(4)
C52 C51 H51 120.2
C50 C51 H51 120.2
N4 C24 C23 123.8(5)
N4 C24 H24 118.1
C23 C24 H24 118.1
C28 C29 C30 120.5(4)
C28 C29 H29 119.8
C30 C29 H29 119.8
C62 C61 C60 121.5(4)
C62 C61 H61 119.2
C60 C61 H61 119.2
N1 C53 C52 124.3(4)
N1 C53 H53 117.9
C52 C53 H53 117.9
C68 C67 C66 119.9(5)
C68 C67 H67 120.0
C66 C67 H67 120.0
C7 C6 C14 120.2(5)
C7 C6 Se1 118.6(4)
C14 C6 Se1 121.1(4)
C57 C58 C64 121.8(4)
C57 C58 H58 119.1
C64 C58 H58 119.1
O1 C70 C69 126.0(5)
O1 C70 C65 114.2(4)
C69 C70 C65 119.8(5)
C17 C18 C19 119.7(5)
C17 C18 H18 120.1
C19 C18 H18 120.1
C6 C7 C8 122.5(6)
C6 C7 H7 118.7
C8 C7 H7 118.7
C12 C13 C14 119.9(5)
C12 C13 H13 120.1
C14 C13 H13 120.1
C29 C28 C27 119.4(4)
C29 C28 H28 120.3
C27 C28 H28 120.3
C59 C60 C61 119.4(4)
C59 C60 H60 120.3
C61 C60 H60 120.3
C6 C14 C13 124.0(5)
C6 C14 C15 117.9(5)
C13 C14 C15 118.1(5)
C51 C52 C53 119.0(4)
C51 C52 H52 120.5
C53 C52 H52 120.5
C19 C20 C21 120.3(5)
C19 C20 H20 119.8
C21 C20 H20 119.8
C78 C81 C77 107.7(5)
C78 C81 Fe1 69.6(3)
C77 C81 Fe1 70.0(3)
C78 C81 H81 126.2
C77 C81 H81 126.2
Fe1 C81 H81 125.8
C79 C80 C77 109.0(5)
C79 C80 Fe1 69.7(3)
C77 C80 Fe1 70.3(3)
C79 C80 H80 125.5
C77 C80 H80 125.5
Fe1 C80 H80 126.1
C31 C30 C29 119.8(4)
C31 C30 H30 120.1
C29 C30 H30 120.1
C68 C69 C70 119.9(5)
C68 C69 H69 120.1
C70 C69 H69 120.1
C80 C79 C78 108.3(5)
C80 C79 Fe1 70.4(3)
C78 C79 Fe1 69.9(3)
C80 C79 H79 125.9
C78 C79 H79 125.9
Fe1 C79 H79 125.4
C9 C15 C10 120.7(6)
C9 C15 C14 121.4(6)
C10 C15 C14 117.9(5)
C79 C78 C81 108.2(5)
C79 C78 Fe1 70.1(3)
C81 C78 Fe1 70.2(3)
C79 C78 H78 125.9
C81 C78 H78 125.9
Fe1 C78 H78 125.4
C7 C8 C9 119.3(6)
C7 C8 H8 120.3
C9 C8 H8 120.3
O4 C32 H32A 109.5
O4 C32 H32B 109.5
H32A C32 H32B 109.5
O4 C32 H32C 109.5
H32A C32 H32C 109.5
H32B C32 H32C 109.5
C67 C68 C69 120.7(5)
C67 C68 H68 119.6
C69 C68 H68 119.6
C20 C19 C18 121.5(5)
C20 C19 H19 119.2
C18 C19 H19 119.2
C15 C9 C8 118.6(6)
C15 C9 H9 120.7
C8 C9 H9 120.7
C10 C11 C12 118.0(6)
C10 C11 H11 121.0
C12 C11 H11 121.0
C13 C12 C11 123.5(6)
C13 C12 H12 118.3
C11 C12 H12 118.3
C11 C10 C15 122.7(6)
C11 C10 H10 118.7
C15 C10 H10 118.7
O1 C71 H71A 109.5
O1 C71 H71B 109.5
H71A C71 H71B 109.5
O1 C71 H71C 109.5
H71A C71 H71C 109.5
H71B C71 H71C 109.5
Cl1 C38 Cl2 112.5(4)
Cl1 C38 H38A 109.1
Cl2 C38 H38A 109.1
Cl1 C38 H38B 109.1
Cl2 C38 H38B 109.1
H38A C38 H38B 107.8

loop_
_geom_bond_atom_site_label_1
_geom_bond_atom_site_label_2
_geom_bond_distance
Se2 C43 1.913(4)
Se2 C55 1.934(4)
Se1 C2 1.909(4)
Se1 C6 1.954(5)
Fe1 C40 2.002(4)
Fe1 C44 2.013(4)
Fe1 C78 2.028(5)
Fe1 C79 2.030(5)
Fe1 C81 2.035(5)
Fe1 C41 2.035(4)
Fe1 C80 2.039(5)
Fe1 C77 2.045(5)
Fe1 C43 2.052(4)
Fe1 C42 2.060(4)
Fe2 C5 2.009(4)
Fe2 C1 2.025(4)
Fe2 C36 2.041(4)
Fe2 C4 2.041(4)
Fe2 C35 2.044(4)
Fe2 C34 2.046(4)
Fe2 C37 2.047(4)
Fe2 C33 2.048(4)
Fe2 C3 2.054(4)
Fe2 C2 2.063(4)
S1 C40 1.754(4)
S1 C65 1.773(4)
S2 C5 1.763(4)
S2 C26 1.780(4)
Cl1 C38 1.750(6)
Cl2 C38 1.768(7)
O2 C45 1.221(5)
O3 C16 1.228(5)
O1 C70 1.365(6)
O1 C71 1.429(6)
N2 C45 1.357(5)
N2 C46 1.410(5)
N2 H2 0.8800
O4 C31 1.370(5)
O4 C32 1.431(5)
N3 C16 1.357(5)
N3 C17 1.412(5)
N1 C53 1.313(5)
N1 C54 1.364(5)
N4 C24 1.322(6)
N4 C25 1.354(5)
C43 C42 1.416(5)
C43 C44 1.432(5)
C44 C40 1.457(5)
C44 C45 1.483(5)
C40 C41 1.422(6)
C1 C2 1.442(6)
C1 C5 1.459(6)
C1 C16 1.489(6)
C2 C3 1.414(6)
C3 C4 1.412(6)
C3 H3 0.9500
C5 C4 1.417(6)
C63 C62 1.415(6)
C63 C64 1.426(6)
C63 C55 1.426(6)
C46 C47 1.369(5)
C46 C54 1.424(6)
C41 C42 1.410(6)
C41 H41 0.9500
C4 H4 0.9500
C55 C56 1.367(6)
C37 C36 1.410(7)
C37 C33 1.415(6)
C37 H37 0.9500
C54 C50 1.412(6)
C56 C57 1.405(6)
C56 H56 0.9500
C42 H42 0.9500
C64 C58 1.414(6)
C64 C59 1.420(6)
C65 C66 1.389(6)
C65 C70 1.402(6)
C50 C49 1.409(6)
C50 C51 1.414(6)
C26 C27 1.375(6)
C26 C31 1.395(6)
C47 C48 1.402(6)
C47 H47 0.9500
C25 C21 1.413(6)
C25 C17 1.432(6)
C66 C67 1.387(6)
C66 H66 0.9500
C48 C49 1.363(6)
C48 H48 0.9500
C34 C35 1.410(7)
C34 C33 1.413(6)
C34 H34 0.9500
C36 C35 1.420(6)
C36 H36 0.9500
C49 H49 0.9500
C17 C18 1.368(6)
C62 C61 1.361(6)
C62 H62 0.9500
C21 C20 1.404(6)
C21 C22 1.406(6)
C31 C30 1.384(6)
C22 C23 1.355(7)
C22 H22 0.9500
C77 C80 1.393(7)
C77 C81 1.422(7)
C77 H77 0.9500
C59 C60 1.368(6)
C59 H59 0.9500
C35 H35 0.9500
C57 C58 1.354(6)
C57 H57 0.9500
C23 C24 1.401(6)
C23 H23 0.9500
C27 C28 1.387(6)
C27 H27 0.9500
C33 H33 0.9500
C51 C52 1.355(7)
C51 H51 0.9500
C24 H24 0.9500
C29 C28 1.382(6)
C29 C30 1.386(6)
C29 H29 0.9500
C61 C60 1.404(6)
C61 H61 0.9500
C53 C52 1.401(7)
C53 H53 0.9500
C67 C68 1.375(7)
C67 H67 0.9500
C6 C7 1.366(7)
C6 C14 1.408(7)
C58 H58 0.9500
C70 C69 1.389(7)
C18 C19 1.423(6)
C18 H18 0.9500
C7 C8 1.398(8)
C7 H7 0.9500
C13 C12 1.358(7)
C13 C14 1.418(7)
C13 H13 0.9500
C28 H28 0.9500
C60 H60 0.9500
C14 C15 1.430(7)
C52 H52 0.9500
C20 C19 1.352(7)
C20 H20 0.9500
C81 C78 1.397(8)
C81 H81 0.9500
C80 C79 1.386(7)
C80 H80 0.9500
C30 H30 0.9500
C69 C68 1.384(8)
C69 H69 0.9500
C79 C78 1.390(8)
C79 H79 0.9500
C15 C9 1.408(8)
C15 C10 1.425(8)
C78 H78 0.9500
C8 C9 1.408(9)
C8 H8 0.9500
C32 H32A 0.9800
C32 H32B 0.9800
C32 H32C 0.9800
C68 H68 0.9500
C19 H19 0.9500
C9 H9 0.9500
C11 C10 1.352(8)
C11 C12 1.381(8)
C11 H11 0.9500
C12 H12 0.9500
C10 H10 0.9500
C71 H71A 0.9800
C71 H71B 0.9800
C71 H71C 0.9800
C38 H38A 0.9900
C38 H38B 0.9900
